data_4000060
loop_
_publ_author_name
'Yu, Jihong'
'Wang, Yu'
'Shi, Zhan'
'Xu, Ruren'

_publ_section_title
;
 Hydrothermal Synthesis and Characterization of Two New Zinc Phosphates
 Assembled about a Chiral Metal Complex: [CoII(en)3]2[Zn6P8O32H8] and
 [CoIII(en)3][Zn8P6O24Cl].2H2O
;
_journal_coden_ASTM CMATEX
_journal_issue 9
_journal_name_full 'Chemistry of Materials'
_journal_page_first 2972
_journal_page_last 2978
_journal_paper_doi 10.1021/cm010302f
_journal_volume 13
_journal_year 2001
_chemical_formula_sum 'C12 H56 Co2 N12 O32 P8 Zn6'
_chemical_formula_weight 1638.53
_space_group_IT_number 15
_symmetry_cell_setting monoclinic
_symmetry_space_group_name_Hall '-C 2yc'
_symmetry_space_group_name_H-M 'C 1 2/c 1'
_atom_sites_solution_hydrogens geom
_atom_sites_solution_primary direct
_atom_sites_solution_secondary difmap
_cell_angle_alpha 90.00
_cell_angle_beta 90.352(10)
_cell_angle_gamma 90.00
_cell_formula_units_Z 8
_cell_length_a 16.623(2)
_cell_length_b 30.589(5)
_cell_length_c 17.441(2)
_cell_measurement_reflns_used ?
_cell_measurement_temperature 293(2)
_cell_measurement_theta_max ?
_cell_measurement_theta_min ?
_cell_volume 8868(2)
_diffrn_ambient_temperature 293(2)
_diffrn_detector_area_resol_mean ?
_diffrn_measurement_device_type ?
_diffrn_measurement_method ?
_diffrn_radiation_monochromator graphite
_diffrn_radiation_source 'fine-focus sealed tube'
_diffrn_radiation_type MoK\a
_diffrn_radiation_wavelength 0.71073
_diffrn_reflns_av_R_equivalents 0.0982
_diffrn_reflns_av_sigmaI/netI 0.1558
_diffrn_reflns_limit_h_max 23
_diffrn_reflns_limit_h_min -17
_diffrn_reflns_limit_k_max 39
_diffrn_reflns_limit_k_min -41
_diffrn_reflns_limit_l_max 23
_diffrn_reflns_limit_l_min -24
_diffrn_reflns_number 36116
_diffrn_reflns_theta_max 30.02
_diffrn_reflns_theta_min 1.33
_diffrn_standards_decay_% ?
_diffrn_standards_interval_count ?
_diffrn_standards_interval_time ?
_diffrn_standards_number ?
_exptl_absorpt_coefficient_mu 4.322
_exptl_absorpt_correction_T_max 0.694793
_exptl_absorpt_correction_T_min 0.459234
_exptl_absorpt_correction_type empirical
_exptl_absorpt_process_details ?
_exptl_crystal_colour ?
_exptl_crystal_density_diffrn 2.454
_exptl_crystal_density_meas ?
_exptl_crystal_density_method 'not measured'
_exptl_crystal_description ?
_exptl_crystal_F_000 6576
_exptl_crystal_size_max 0.60
_exptl_crystal_size_mid 0.08
_exptl_crystal_size_min 0.08
_refine_ls_extinction_coef ?
_refine_ls_extinction_method none
_refine_ls_goodness_of_fit_ref 0.899
_refine_ls_hydrogen_treatment mixed
_refine_ls_matrix_type full
_refine_ls_number_parameters 650
_refine_ls_number_reflns 12601
_refine_ls_number_restraints 0
_refine_ls_restrained_S_all 0.899
_refine_ls_R_factor_all 0.1572
_refine_ls_R_factor_gt 0.0515
_refine_ls_shift/su_max 0.001
_refine_ls_shift/su_mean 0.000
_refine_ls_structure_factor_coef Fsqd
_refine_ls_weighting_details 'calc w=1/[\s^2^(Fo^2^)+(0.0333P)^2^+0.0000P] where P=(Fo^2^+2Fc^2^)/3'
_refine_ls_weighting_scheme calc
_refine_ls_wR_factor_gt 0.0893
_refine_ls_wR_factor_ref 0.1101
_reflns_number_gt 5423
_reflns_number_total 12601
_reflns_threshold_expression >2sigma(I)
_cod_depositor_comments
;
The following automatic conversions were performed:
'_symmetry_cell_setting' value 'Monoclinic' changed to 'monoclinic'
according to '/home/saulius/struct/CIF-dictionaries/cif_core.dic'
dictionary named 'cif_core.dic' version 2.4.1 from 2010-06-29.

Automatic conversion script
Id: cif_fix_enum 1527 2010-12-29 10:47:43Z saulius 
;
_cod_original_sg_symbol_H-M C2/c
_cod_database_code 4000060

loop_
_symmetry_equiv_pos_as_xyz
'x, y, z'
'-x, y, -z+1/2'
'x+1/2, y+1/2, z'
'-x+1/2, y+1/2, -z+1/2'
'-x, -y, -z'
'x, -y, z-1/2'
'-x+1/2, -y+1/2, -z'
'x+1/2, -y+1/2, z-1/2'

loop_
_atom_site_label
_atom_site_type_symbol
_atom_site_fract_x
_atom_site_fract_y
_atom_site_fract_z
_atom_site_U_iso_or_equiv
_atom_site_adp_type
_atom_site_occupancy
_atom_site_symmetry_multiplicity
_atom_site_calc_flag
_atom_site_refinement_flags
_atom_site_disorder_assembly
_atom_site_disorder_group
Co1 Co 0.75317(5) 0.15729(4) 0.24909(5) 0.0156(3) Uani 1 1 d . . .
Co2 Co 0.5000 0.09136(5) 0.7500 0.0167(4) Uani 1 2 d S . .
Co3 Co 0.0000 0.09371(5) 0.7500 0.0144(4) Uani 1 2 d S . .
Zn1 Zn -0.13036(5) 0.24670(3) 0.53366(4) 0.02064(19) Uani 1 1 d . . .
Zn2 Zn 0.05595(4) 0.17378(3) 0.49741(4) 0.01803(19) Uani 1 1 d . . .
Zn3 Zn 0.12392(4) -0.00445(3) 0.52482(4) 0.01816(18) Uani 1 1 d . . .
Zn4 Zn 0.40123(5) 0.19156(3) 0.52979(4) 0.01832(19) Uani 1 1 d . . .
Zn5 Zn 0.34990(5) 0.05745(3) 0.46333(4) 0.02111(19) Uani 1 1 d . . .
Zn6 Zn 0.69401(5) 0.07711(3) 0.50983(5) 0.02054(19) Uani 1 1 d . . .
P1 P -0.24595(11) 0.32409(6) 0.48289(11) 0.0211(4) Uani 1 1 d . . .
P2 P 0.03246(12) 0.25532(7) 0.61534(10) 0.0165(4) Uani 1 1 d . . .
P3 P -0.01758(12) 0.24312(7) 0.38202(10) 0.0170(4) Uani 1 1 d . . .
P4 P 0.00500(10) 0.07417(6) 0.48295(10) 0.0168(4) Uani 1 1 d . . .
P5 P 0.23678(11) 0.14059(7) 0.51753(11) 0.0182(4) Uani 1 1 d . . .
P6 P 0.51303(11) 0.10865(7) 0.48302(11) 0.0193(4) Uani 1 1 d . . .
P7 P 0.71415(12) -0.00366(7) 0.39455(10) 0.0158(4) Uani 1 1 d . . .
P8 P 0.76701(11) 0.00699(7) 0.62767(10) 0.0160(4) Uani 1 1 d . . .
O1 O -0.2163(3) 0.29153(15) 0.5429(2) 0.0205(11) Uani 1 1 d . . .
O2 O -0.0528(3) 0.27478(16) 0.6031(3) 0.0246(12) Uani 1 1 d . . .
O3 O -0.0892(3) 0.25671(17) 0.4319(3) 0.0319(13) Uani 1 1 d . . .
O4 O -0.1777(3) 0.19138(17) 0.5552(3) 0.0341(14) Uani 1 1 d . . .
O5 O 0.0320(3) 0.20731(15) 0.5894(3) 0.0271(12) Uani 1 1 d . . .
O6 O 0.0127(3) 0.19841(17) 0.4046(3) 0.0337(13) Uani 1 1 d . . .
O7 O 0.0005(3) 0.11873(16) 0.5195(3) 0.0240(12) Uani 1 1 d . . .
O8 O 0.1706(3) 0.16556(15) 0.4763(3) 0.0248(12) Uani 1 1 d . . .
O9 O 0.0385(3) 0.04033(14) 0.5380(2) 0.0176(10) Uani 1 1 d . . .
O10 O 0.2028(3) 0.02524(15) 0.5912(3) 0.0232(11) Uani 1 1 d . . .
O11 O 0.1577(3) 0.00461(18) 0.4194(3) 0.0300(13) Uani 1 1 d . . .
O12 O 0.0772(3) -0.05993(15) 0.5482(3) 0.0252(12) Uani 1 1 d . . .
O13 O 0.2954(3) 0.17109(16) 0.5583(3) 0.0286(13) Uani 1 1 d . . .
O14 O 0.4674(3) 0.13811(16) 0.5380(3) 0.0270(12) Uani 1 1 d . . .
O15 O 0.4506(3) 0.22312(16) 0.6144(3) 0.0310(13) Uani 1 1 d . . .
O16 O 0.4056(3) 0.21757(15) 0.4282(3) 0.0237(11) Uani 1 1 d . . .
O17 O 0.2783(3) 0.11018(16) 0.4623(3) 0.0246(12) Uani 1 1 d . . .
O18 O 0.4579(3) 0.07891(17) 0.4382(3) 0.0316(13) Uani 1 1 d . . .
O19 O 0.3496(3) 0.02781(15) 0.5605(3) 0.0247(12) Uani 1 1 d . . .
O20 O 0.2972(3) 0.02865(17) 0.3766(3) 0.0318(13) Uani 1 1 d . . .
O21 O 0.5780(3) 0.08374(16) 0.5264(3) 0.0289(12) Uani 1 1 d . . .
O22 O 0.7203(3) 0.04395(15) 0.4181(3) 0.0278(12) Uani 1 1 d . . .
O23 O 0.7332(3) 0.05084(16) 0.6048(3) 0.0307(13) Uani 1 1 d . . .
O24 O 0.7524(3) 0.13045(17) 0.4837(3) 0.0326(14) Uani 1 1 d . . .
O25 O -0.1794(3) 0.32629(17) 0.4176(3) 0.0371(14) Uani 1 1 d . . .
H25 H -0.1367 0.3345 0.4363 0.080 Uiso 1 1 calc . . .
O26 O 0.0542(3) 0.25831(19) 0.7011(3) 0.0224(13) Uani 1 1 d . . .
H26 H 0.0218 0.2441 0.7261 0.080 Uiso 1 1 calc . . .
O27 O -0.0511(3) 0.2412(2) 0.2994(3) 0.0243(14) Uani 1 1 d . . .
H27 H -0.0153 0.2337 0.2700 0.080 Uiso 1 1 calc . . .
O28 O 0.0651(3) 0.07710(16) 0.4132(3) 0.0273(12) Uani 1 1 d . . .
H28 H 0.1098 0.0843 0.4289 0.080 Uiso 1 1 calc . . .
O29 O 0.1949(3) 0.11201(15) 0.5841(3) 0.0242(12) Uani 1 1 d . . .
H29 H 0.1618 0.0954 0.5648 0.080 Uiso 1 1 calc . . .
O30 O 0.5575(3) 0.13783(15) 0.4207(3) 0.0273(12) Uani 1 1 d . . .
H30 H 0.5883 0.1548 0.4423 0.080 Uiso 1 1 calc . . .
O31 O 0.6912(3) -0.0081(2) 0.3095(3) 0.0272(14) Uani 1 1 d . . .
H31 H 0.7249 0.0043 0.2831 0.080 Uiso 1 1 calc . . .
O32 O 0.7971(3) 0.00987(19) 0.7122(3) 0.0249(14) Uani 1 1 d . . .
H32 H 0.7591 0.0156 0.7403 0.080 Uiso 1 1 calc . . .
N1 N 0.6910(4) 0.1159(2) 0.3140(4) 0.0268(18) Uani 1 1 d . . .
H1A H 0.7235 0.0947 0.3318 0.080 Uiso 1 1 calc . . .
H1B H 0.6700 0.1302 0.3544 0.080 Uiso 1 1 calc . . .
N2 N 0.6640(5) 0.1521(2) 0.1765(4) 0.0317(19) Uani 1 1 d . . .
H2A H 0.6511 0.1786 0.1576 0.080 Uiso 1 1 calc . . .
H2B H 0.6781 0.1347 0.1372 0.080 Uiso 1 1 calc . . .
N3 N 0.8403(5) 0.1575(3) 0.3260(4) 0.040(2) Uani 1 1 d . . .
H3A H 0.8586 0.1849 0.3331 0.080 Uiso 1 1 calc . . .
H3B H 0.8220 0.1473 0.3711 0.080 Uiso 1 1 calc . . .
N4 N 0.8089(5) 0.1067(2) 0.2016(4) 0.0319(19) Uani 1 1 d . . .
H4A H 0.7736 0.0849 0.1925 0.080 Uiso 1 1 calc . . .
H4B H 0.8310 0.1147 0.1567 0.080 Uiso 1 1 calc . . .
N5 N 0.8089(4) 0.1999(3) 0.1837(4) 0.036(2) Uani 1 1 d . . .
H5A H 0.8610 0.2016 0.1978 0.080 Uiso 1 1 calc . . .
H5B H 0.8067 0.1910 0.1345 0.080 Uiso 1 1 calc . . .
N6 N 0.7026(4) 0.2082(2) 0.2953(4) 0.0289(17) Uani 1 1 d . . .
H6A H 0.6518 0.2109 0.2779 0.080 Uiso 1 1 calc . . .
H6B H 0.7012 0.2051 0.3465 0.080 Uiso 1 1 calc . . .
N7 N 0.5514(4) 0.0445(3) 0.6912(4) 0.034(2) Uani 1 1 d . . .
H7A H 0.5474 0.0502 0.6407 0.080 Uiso 1 1 calc . . .
H7B H 0.6040 0.0429 0.7036 0.080 Uiso 1 1 calc . . .
N8 N 0.5576(4) 0.1369(2) 0.6925(4) 0.0229(16) Uani 1 1 d . . .
H8A H 0.5794 0.1254 0.6500 0.080 Uiso 1 1 calc . . .
H8B H 0.5233 0.1582 0.6785 0.080 Uiso 1 1 calc . . .
N9 N 0.4098(4) 0.0935(2) 0.6778(3) 0.0200(15) Uani 1 1 d . . .
H9A H 0.4244 0.1076 0.6348 0.080 Uiso 1 1 calc . . .
H9B H 0.3944 0.0663 0.6651 0.080 Uiso 1 1 calc . . .
N10 N 0.0580(4) 0.0471(2) 0.6979(3) 0.0195(15) Uani 1 1 d . . .
H10A H 0.0613 0.0531 0.6475 0.080 Uiso 1 1 calc . . .
H10B H 0.1082 0.0450 0.7171 0.080 Uiso 1 1 calc . . .
N11 N -0.0826(4) 0.0965(2) 0.6675(3) 0.0196(15) Uani 1 1 d . . .
H11A H -0.0631 0.1109 0.6266 0.080 Uiso 1 1 calc . . .
H11B H -0.0965 0.0693 0.6526 0.080 Uiso 1 1 calc . . .
N12 N 0.0654(4) 0.1379(2) 0.6980(3) 0.0200(15) Uani 1 1 d . . .
H12A H 0.0917 0.1257 0.6585 0.080 Uiso 1 1 calc . . .
H12B H 0.0335 0.1593 0.6795 0.080 Uiso 1 1 calc . . .
C1 C 0.6256(5) 0.0966(3) 0.2668(5) 0.029(2) Uani 1 1 d . . .
H1C H 0.5837 0.0849 0.2994 0.080 Uiso 1 1 calc . . .
H1D H 0.6464 0.0732 0.2352 0.080 Uiso 1 1 calc . . .
C2 C 0.5930(5) 0.1328(3) 0.2177(5) 0.029(2) Uani 1 1 d . . .
H2C H 0.5672 0.1548 0.2491 0.080 Uiso 1 1 calc . . .
H2D H 0.5539 0.1215 0.1813 0.080 Uiso 1 1 calc . . .
C3 C 0.9061(6) 0.1289(4) 0.2971(6) 0.048(3) Uani 1 1 d . . .
H3C H 0.9407 0.1456 0.2634 0.080 Uiso 1 1 calc . . .
H3D H 0.9384 0.1186 0.3399 0.080 Uiso 1 1 calc . . .
C4 C 0.8723(7) 0.0917(4) 0.2555(6) 0.059(3) Uani 1 1 d . . .
H4C H 0.8497 0.0710 0.2915 0.080 Uiso 1 1 calc . . .
H4D H 0.9146 0.0770 0.2273 0.080 Uiso 1 1 calc . . .
C5 C 0.7704(5) 0.2437(3) 0.1910(5) 0.030(2) Uani 1 1 d . . .
H5C H 0.7225 0.2456 0.1591 0.080 Uiso 1 1 calc . . .
H5D H 0.8074 0.2667 0.1762 0.080 Uiso 1 1 calc . . .
C6 C 0.7492(4) 0.2474(3) 0.2752(5) 0.028(2) Uani 1 1 d . . .
H6C H 0.7977 0.2490 0.3063 0.080 Uiso 1 1 calc . . .
H6D H 0.7175 0.2735 0.2842 0.080 Uiso 1 1 calc . . .
C7 C 0.5108(5) 0.0022(3) 0.7090(5) 0.041(3) Uani 1 1 d . . .
H7C H 0.4628 -0.0010 0.6776 0.080 Uiso 1 1 calc . . .
H7D H 0.5466 -0.0220 0.6982 0.080 Uiso 1 1 calc . . .
C8 C 0.6223(5) 0.1550(3) 0.7437(5) 0.030(2) Uani 1 1 d . . .
H8C H 0.6631 0.1697 0.7137 0.080 Uiso 1 1 calc . . .
H8D H 0.5999 0.1758 0.7798 0.080 Uiso 1 1 calc . . .
C9 C 0.3429(5) 0.1170(3) 0.7153(5) 0.031(2) Uani 1 1 d . . .
H9C H 0.3158 0.0978 0.7511 0.080 Uiso 1 1 calc . . .
H9D H 0.3041 0.1267 0.6772 0.080 Uiso 1 1 calc . . .
C10 C 0.1242(5) 0.1566(3) 0.7542(5) 0.030(2) Uani 1 1 d . . .
H10C H 0.1687 0.1702 0.7276 0.080 Uiso 1 1 calc . . .
H10D H 0.0984 0.1784 0.7861 0.080 Uiso 1 1 calc . . .
C11 C 0.0142(5) 0.0051(3) 0.7095(4) 0.0257(19) Uani 1 1 d . . .
H11C H 0.0497 -0.0195 0.7006 0.080 Uiso 1 1 calc . . .
H11D H -0.0311 0.0030 0.6744 0.080 Uiso 1 1 calc . . .
C12 C -0.1534(5) 0.1196(3) 0.6981(5) 0.027(2) Uani 1 1 d . . .
H12C H -0.1855 0.0998 0.7289 0.080 Uiso 1 1 calc . . .
H12D H -0.1867 0.1304 0.6564 0.080 Uiso 1 1 calc . . .

loop_
_atom_site_aniso_label
_atom_site_aniso_U_11
_atom_site_aniso_U_22
_atom_site_aniso_U_33
_atom_site_aniso_U_23
_atom_site_aniso_U_13
_atom_site_aniso_U_12
Co1 0.0136(8) 0.0188(8) 0.0144(6) -0.0020(4) 0.0005(5) 0.0018(3)
Co2 0.0136(9) 0.0199(10) 0.0168(7) 0.000 0.0010(6) 0.000
Co3 0.0129(9) 0.0179(9) 0.0123(7) 0.000 0.0011(6) 0.000
Zn1 0.0187(4) 0.0247(5) 0.0185(4) -0.0029(4) 0.0023(3) -0.0028(4)
Zn2 0.0188(4) 0.0176(4) 0.0177(4) 0.0007(3) 0.0003(3) 0.0005(3)
Zn3 0.0170(4) 0.0199(5) 0.0176(4) -0.0014(3) 0.0019(3) -0.0007(3)
Zn4 0.0173(4) 0.0209(5) 0.0168(4) -0.0003(3) 0.0011(3) -0.0019(3)
Zn5 0.0229(5) 0.0232(5) 0.0173(4) 0.0009(4) -0.0001(3) -0.0046(4)
Zn6 0.0206(5) 0.0184(5) 0.0226(5) 0.0002(4) -0.0019(3) 0.0019(3)
P1 0.0232(11) 0.0216(11) 0.0185(10) 0.0023(8) -0.0022(8) -0.0049(8)
P2 0.0163(10) 0.0188(11) 0.0145(9) -0.0008(8) 0.0002(7) -0.0014(8)
P3 0.0166(10) 0.0219(11) 0.0125(9) 0.0008(8) 0.0019(7) 0.0011(8)
P4 0.0164(10) 0.0158(10) 0.0183(10) -0.0002(8) 0.0010(8) -0.0007(8)
P5 0.0144(10) 0.0217(12) 0.0185(10) 0.0010(8) 0.0022(8) 0.0010(8)
P6 0.0163(10) 0.0238(12) 0.0178(10) -0.0012(8) 0.0002(8) 0.0018(8)
P7 0.0163(10) 0.0187(11) 0.0125(9) 0.0007(8) -0.0014(7) -0.0010(8)
P8 0.0147(10) 0.0193(11) 0.0140(9) -0.0006(8) -0.0006(7) 0.0002(8)
O1 0.020(3) 0.027(3) 0.014(3) -0.001(2) 0.0021(19) 0.004(2)
O2 0.016(3) 0.032(3) 0.025(3) -0.004(2) -0.003(2) 0.002(2)
O3 0.027(3) 0.048(4) 0.021(3) 0.003(2) 0.011(2) 0.010(3)
O4 0.028(3) 0.033(3) 0.041(3) 0.008(3) -0.013(3) -0.010(2)
O5 0.040(3) 0.021(3) 0.021(3) 0.001(2) 0.002(2) -0.002(2)
O6 0.052(4) 0.026(3) 0.023(3) 0.002(2) -0.013(2) 0.009(3)
O7 0.027(3) 0.018(3) 0.027(3) -0.002(2) 0.009(2) -0.004(2)
O8 0.017(3) 0.029(3) 0.028(3) 0.011(2) 0.007(2) 0.002(2)
O9 0.021(3) 0.015(3) 0.016(2) 0.000(2) 0.0011(19) 0.0030(19)
O10 0.017(3) 0.024(3) 0.029(3) -0.002(2) -0.005(2) -0.002(2)
O11 0.022(3) 0.053(4) 0.016(3) 0.002(2) 0.004(2) 0.011(3)
O12 0.024(3) 0.017(3) 0.034(3) 0.004(2) -0.011(2) -0.003(2)
O13 0.021(3) 0.032(3) 0.033(3) -0.004(2) 0.007(2) -0.013(2)
O14 0.031(3) 0.029(3) 0.021(3) 0.002(2) 0.005(2) 0.014(2)
O15 0.042(3) 0.030(3) 0.021(3) -0.008(2) 0.005(2) -0.018(2)
O16 0.023(3) 0.030(3) 0.019(3) 0.006(2) -0.003(2) -0.006(2)
O17 0.028(3) 0.029(3) 0.017(3) 0.001(2) 0.003(2) 0.003(2)
O18 0.023(3) 0.044(4) 0.028(3) -0.011(3) 0.001(2) -0.009(3)
O19 0.025(3) 0.032(3) 0.018(3) 0.010(2) 0.004(2) 0.000(2)
O20 0.034(3) 0.041(3) 0.021(3) -0.005(2) 0.001(2) -0.012(2)
O21 0.024(3) 0.025(3) 0.038(3) 0.009(2) -0.004(2) 0.007(2)
O22 0.037(3) 0.019(3) 0.028(3) 0.001(2) 0.007(2) 0.002(2)
O23 0.044(3) 0.022(3) 0.026(3) 0.001(2) -0.009(2) 0.007(2)
O24 0.035(3) 0.022(3) 0.041(4) -0.001(3) -0.001(3) 0.000(3)
O25 0.040(3) 0.046(4) 0.026(3) 0.005(3) 0.007(2) -0.009(3)
O26 0.018(3) 0.033(4) 0.016(3) -0.004(2) 0.001(2) -0.008(3)
O27 0.019(3) 0.043(4) 0.010(2) 0.000(2) -0.001(2) 0.000(3)
O28 0.029(3) 0.032(3) 0.021(3) 0.005(2) 0.009(2) -0.002(2)
O29 0.021(3) 0.034(3) 0.018(3) 0.002(2) 0.001(2) -0.005(2)
O30 0.026(3) 0.031(3) 0.025(3) -0.006(2) 0.006(2) -0.003(2)
O31 0.025(3) 0.050(4) 0.007(2) 0.002(2) 0.001(2) -0.002(3)
O32 0.018(3) 0.044(4) 0.012(3) 0.000(3) 0.000(2) 0.002(3)
N1 0.022(4) 0.034(5) 0.025(4) 0.004(3) 0.001(3) -0.004(3)
N2 0.033(5) 0.036(5) 0.026(4) 0.001(3) 0.007(3) 0.007(4)
N3 0.029(5) 0.046(5) 0.045(5) -0.013(4) 0.001(4) -0.007(4)
N4 0.033(5) 0.032(5) 0.031(4) 0.004(3) 0.004(3) 0.005(3)
N5 0.034(5) 0.041(5) 0.032(4) 0.005(3) 0.008(3) 0.002(4)
N6 0.039(5) 0.027(4) 0.021(4) -0.004(3) -0.001(3) -0.001(3)
N7 0.020(4) 0.039(5) 0.043(5) -0.014(3) 0.002(3) 0.005(3)
N8 0.024(4) 0.027(4) 0.018(3) 0.007(3) -0.002(3) -0.001(3)
N9 0.013(4) 0.023(4) 0.024(3) -0.002(3) -0.003(3) 0.003(3)
N10 0.019(4) 0.022(4) 0.017(3) 0.002(3) 0.002(3) 0.002(3)
N11 0.013(4) 0.027(4) 0.019(3) -0.001(3) -0.007(3) 0.002(3)
N12 0.020(4) 0.023(4) 0.018(3) 0.006(3) -0.002(3) 0.004(3)
C1 0.033(5) 0.025(5) 0.028(5) -0.008(4) 0.001(4) -0.006(4)
C2 0.022(5) 0.039(6) 0.026(4) 0.001(4) -0.010(3) -0.010(4)
C3 0.029(6) 0.052(8) 0.063(7) -0.008(5) -0.020(5) 0.018(5)
C4 0.067(8) 0.057(8) 0.052(7) -0.014(6) -0.007(6) 0.027(6)
C5 0.027(5) 0.025(5) 0.037(5) 0.002(4) 0.000(4) -0.006(4)
C6 0.026(5) 0.026(5) 0.031(4) -0.001(4) 0.000(3) -0.008(3)
C7 0.027(5) 0.020(5) 0.076(7) -0.021(4) -0.013(5) 0.002(4)
C8 0.029(5) 0.043(6) 0.019(4) 0.001(4) -0.003(3) -0.021(4)
C9 0.016(5) 0.049(7) 0.029(5) -0.004(4) -0.004(4) 0.005(4)
C10 0.021(5) 0.030(5) 0.039(5) -0.005(4) 0.000(4) -0.014(4)
C11 0.036(5) 0.025(5) 0.016(4) -0.009(3) -0.002(3) 0.000(4)
C12 0.014(4) 0.028(5) 0.040(5) 0.008(4) 0.002(4) 0.007(4)
